data_1529206
loop_
_publ_author_name
'Camp, Cl\'ement'
'Settineri, Nicholas'
'Lef\`evre, Julia'
'Jupp, Andrew R.'
'Goicoechea, Jos\'e M.'
'Maron, Laurent'
'Arnold, John'

_publ_section_title
;
 Uranium and thorium complexes of the phosphaethynolate ion
;
_journal_issue 11
_journal_name_full 'Chem. Sci.'
_journal_page_first 6379
_journal_paper_doi 10.1039/C5SC02150B
_journal_volume 6
_journal_year 2015
_chemical_formula_sum 'C43.5 H73 N7 O Si6 Th'
_chemical_formula_weight 1110.66
_space_group_crystal_system triclinic
_space_group_IT_number 2
_space_group_name_Hall '-P 1'
_space_group_name_H-M_alt 'P -1'
_symmetry_space_group_name_Hall '-P 1'
_symmetry_space_group_name_H-M 'P -1'
_atom_sites_solution_hydrogens geom
_audit_creation_method SHELXL-2014/7
_audit_update_record
;
2015-06-14 deposited with the CCDC.
2015-07-17 downloaded from the CCDC.
;
_cell_angle_alpha 66.405(6)
_cell_angle_beta 87.390(6)
_cell_angle_gamma 77.614(6)
_cell_formula_units_Z 4
_cell_length_a 11.2966(19)
_cell_length_b 23.057(4)
_cell_length_c 23.270(4)
_cell_measurement_reflns_used 9985
_cell_measurement_temperature 100(2)
_cell_measurement_theta_max 25.36
_cell_measurement_theta_min 2.26
_cell_volume 5419.5(16)
_computing_cell_refinement 'Bruker SAINT'
_computing_data_collection 'Bruker APEX2'
_computing_data_reduction 'Bruker SAINT'
_computing_molecular_graphics 'Bruker SHELXTL'
_computing_publication_material 'Bruker SHELXTL'
_computing_structure_refinement 'SHELXL-2014/7 (Sheldrick, 2014)'
_computing_structure_solution SIR-92
_diffrn_ambient_temperature 100(2)
_diffrn_detector_area_resol_mean 8.366
_diffrn_measured_fraction_theta_full 0.998
_diffrn_measured_fraction_theta_max 0.995
_diffrn_measurement_device_type 'Bruker APEX-II CCD'
_diffrn_measurement_method 'phi and omega scans'
_diffrn_radiation_type MoK\a
_diffrn_radiation_wavelength 0.71073
_diffrn_reflns_av_R_equivalents 0.0329
_diffrn_reflns_av_unetI/netI 0.0272
_diffrn_reflns_Laue_measured_fraction_full 0.998
_diffrn_reflns_Laue_measured_fraction_max 0.995
_diffrn_reflns_limit_h_max 13
_diffrn_reflns_limit_h_min -13
_diffrn_reflns_limit_k_max 27
_diffrn_reflns_limit_k_min -27
_diffrn_reflns_limit_l_max 27
_diffrn_reflns_limit_l_min -28
_diffrn_reflns_number 86355
_diffrn_reflns_point_group_measured_fraction_full 0.998
_diffrn_reflns_point_group_measured_fraction_max 0.995
_diffrn_reflns_theta_full 25.000
_diffrn_reflns_theta_max 25.404
_diffrn_reflns_theta_min 0.987
_exptl_absorpt_coefficient_mu 2.921
_exptl_absorpt_correction_T_max 0.7452
_exptl_absorpt_correction_T_min 0.6515
_exptl_absorpt_correction_type multi-scan
_exptl_absorpt_process_details SADABS
_exptl_crystal_colour colorless
_exptl_crystal_density_diffrn 1.361
_exptl_crystal_description block
_exptl_crystal_F_000 2260
_exptl_crystal_size_max 0.100
_exptl_crystal_size_mid 0.100
_exptl_crystal_size_min 0.050
_refine_diff_density_max 2.311
_refine_diff_density_min -0.454
_refine_diff_density_rms 0.069
_refine_ls_extinction_method none
_refine_ls_goodness_of_fit_ref 1.019
_refine_ls_hydrogen_treatment constr
_refine_ls_matrix_type full
_refine_ls_number_parameters 1091
_refine_ls_number_reflns 19891
_refine_ls_number_restraints 0
_refine_ls_restrained_S_all 1.019
_refine_ls_R_factor_all 0.0226
_refine_ls_R_factor_gt 0.0195
_refine_ls_shift/su_max 0.005
_refine_ls_shift/su_mean 0.000
_refine_ls_structure_factor_coef Fsqd
_refine_ls_weighting_details 'w=1/[\s^2^(Fo^2^)+(0.0202P)^2^+3.5207P] where P=(Fo^2^+2Fc^2^)/3'
_refine_ls_weighting_scheme calc
_refine_ls_wR_factor_gt 0.0469
_refine_ls_wR_factor_ref 0.0482
_reflns_Friedel_coverage 0.000
_reflns_number_gt 18243
_reflns_number_total 19891
_reflns_threshold_expression 'I > 2\s(I)'
_cod_data_source_file c5sc02150b2.cif
_cod_data_source_block 6
_cod_depositor_comments 'Adding full bibliography for 1529203--1529209.cif.'
_cod_original_cell_volume 5419.7(16)
_cod_original_formula_sum 'C43.50 H73 N7 O Si6 Th'
_cod_database_code 1529206
_shelx_shelxl_version_number 2014/7
_shelx_space_group_comment
;
The symmetry employed for this shelxl refinement is uniquely defined
by the following loop, which should always be used as a source of
symmetry information in preference to the above space-group names.
They are only intended as comments.
;
_shelx_estimated_absorpt_t_min 0.759
_shelx_estimated_absorpt_t_max 0.868

loop_
_space_group_symop_operation_xyz
'x, y, z'
'-x, -y, -z'

loop_
_atom_site_label
_atom_site_type_symbol
_atom_site_fract_x
_atom_site_fract_y
_atom_site_fract_z
_atom_site_U_iso_or_equiv
_atom_site_adp_type
_atom_site_occupancy
_atom_site_site_symmetry_order
_atom_site_calc_flag
_atom_site_refinement_flags_posn
_atom_site_refinement_flags_adp
C1 C 0.0093(2) 0.08390(12) 0.21144(11) 0.0235(6) Uani 1 1 d . .
C2 C 0.2539(2) -0.02791(11) 0.35534(11) 0.0215(5) Uani 1 1 d . .
H2A H 0.2227 -0.0130 0.3120 0.032 Uiso 1 1 calc R U
H2B H 0.2458 -0.0727 0.3791 0.032 Uiso 1 1 calc R U
H2C H 0.3396 -0.0257 0.3553 0.032 Uiso 1 1 calc R U
C3 C 0.2254(2) -0.00700(12) 0.47550(11) 0.0257(6) Uani 1 1 d . .
H3A H 0.3114 -0.0055 0.4758 0.039 Uiso 1 1 calc R U
H3B H 0.2165 -0.0519 0.4977 0.039 Uiso 1 1 calc R U
H3C H 0.1800 0.0196 0.4965 0.039 Uiso 1 1 calc R U
C4 C 0.0021(2) 0.02189(13) 0.39064(13) 0.0290(6) Uani 1 1 d . .
H4A H -0.0434 0.0449 0.4149 0.044 Uiso 1 1 calc R U
H4B H -0.0060 -0.0234 0.4089 0.044 Uiso 1 1 calc R U
H4C H -0.0301 0.0425 0.3471 0.044 Uiso 1 1 calc R U
C5 C 0.17557(19) 0.15528(11) 0.35984(10) 0.0135(5) Uani 1 1 d . .
C6 C 0.1325(2) 0.15491(11) 0.42229(10) 0.0164(5) Uani 1 1 d . .
C7 C 0.2122(2) 0.15674(11) 0.46499(11) 0.0212(5) Uani 1 1 d . .
H7 H 0.2947 0.1571 0.4553 0.025 Uiso 1 1 calc R U
C8 C 0.1718(2) 0.15799(12) 0.52171(11) 0.0247(6) Uani 1 1 d . .
H8 H 0.2267 0.1589 0.5509 0.030 Uiso 1 1 calc R U
C9 C 0.0514(3) 0.15787(12) 0.53585(11) 0.0291(6) Uani 1 1 d . .
H9 H 0.0241 0.1587 0.5748 0.035 Uiso 1 1 calc R U
C10 C -0.0290(2) 0.15650(13) 0.49375(12) 0.0282(6) Uani 1 1 d . .
H10 H -0.1117 0.1569 0.5035 0.034 Uiso 1 1 calc R U
C11 C 0.0111(2) 0.15449(12) 0.43695(11) 0.0219(5) Uani 1 1 d . .
H11 H -0.0438 0.1528 0.4082 0.026 Uiso 1 1 calc R U
C12 C 0.3257(2) 0.29064(13) 0.35343(13) 0.0316(6) Uani 1 1 d . .
H12A H 0.3304 0.2651 0.3988 0.047 Uiso 1 1 calc R U
H12B H 0.3232 0.3360 0.3452 0.047 Uiso 1 1 calc R U
H12C H 0.3970 0.2739 0.3346 0.047 Uiso 1 1 calc R U
C13 C 0.0485(2) 0.30771(12) 0.35980(11) 0.0278(6) Uani 1 1 d . .
H13A H -0.0220 0.2973 0.3460 0.042 Uiso 1 1 calc R U
H13B H 0.0328 0.3543 0.3498 0.042 Uiso 1 1 calc R U
H13C H 0.0631 0.2835 0.4052 0.042 Uiso 1 1 calc R U
C14 C 0.1645(2) 0.34664(11) 0.23643(11) 0.0219(5) Uani 1 1 d . .
H14A H 0.2356 0.3383 0.2129 0.033 Uiso 1 1 calc R U
H14B H 0.1547 0.3899 0.2365 0.033 Uiso 1 1 calc R U
H14C H 0.0920 0.3443 0.2165 0.033 Uiso 1 1 calc R U
C15 C -0.1079(2) 0.24253(12) 0.22351(11) 0.0226(5) Uani 1 1 d . .
H15A H -0.0945 0.1953 0.2380 0.034 Uiso 1 1 calc R U
H15B H -0.1951 0.2610 0.2204 0.034 Uiso 1 1 calc R U
H15C H -0.0680 0.2532 0.2534 0.034 Uiso 1 1 calc R U
C16 C -0.0960(2) 0.24551(12) 0.09014(12) 0.0244(6) Uani 1 1 d . .
H16A H -0.0628 0.2649 0.0488 0.037 Uiso 1 1 calc R U
H16B H -0.1848 0.2568 0.0861 0.037 Uiso 1 1 calc R U
H16C H -0.0684 0.1983 0.1069 0.037 Uiso 1 1 calc R U
C17 C -0.0989(2) 0.36694(11) 0.10978(12) 0.0246(6) Uani 1 1 d . .
H17A H -0.0645 0.3857 0.1345 0.037 Uiso 1 1 calc R U
H17B H -0.1876 0.3773 0.1103 0.037 Uiso 1 1 calc R U
H17C H -0.0739 0.3849 0.0664 0.037 Uiso 1 1 calc R U
C18 C 0.20656(19) 0.27726(10) 0.13043(10) 0.0120(4) Uani 1 1 d . .
C19 C 0.18362(19) 0.33554(11) 0.06951(10) 0.0136(5) Uani 1 1 d . .
C20 C 0.1803(2) 0.39721(11) 0.06728(11) 0.0196(5) Uani 1 1 d . .
H20 H 0.1941 0.4025 0.1047 0.024 Uiso 1 1 calc R U
C21 C 0.1568(2) 0.45092(12) 0.01048(12) 0.0251(6) Uani 1 1 d . .
H21 H 0.1535 0.4929 0.0092 0.030 Uiso 1 1 calc R U
C22 C 0.1382(2) 0.44330(12) -0.04409(12) 0.0263(6) Uani 1 1 d . .
H22 H 0.1230 0.4800 -0.0829 0.032 Uiso 1 1 calc R U
C23 C 0.1417(2) 0.38212(12) -0.04219(11) 0.0258(6) Uani 1 1 d . .
H23 H 0.1291 0.3769 -0.0798 0.031 Uiso 1 1 calc R U
C24 C 0.1635(2) 0.32852(12) 0.01442(11) 0.0204(5) Uani 1 1 d . .
H24 H 0.1648 0.2867 0.0156 0.024 Uiso 1 1 calc R U
C25 C 0.5655(2) 0.19429(12) 0.13566(12) 0.0238(6) Uani 1 1 d . .
H25A H 0.5740 0.1595 0.1778 0.036 Uiso 1 1 calc R U
H25B H 0.6449 0.2043 0.1226 0.036 Uiso 1 1 calc R U
H25C H 0.5332 0.1803 0.1061 0.036 Uiso 1 1 calc R U
C26 C 0.4676(3) 0.33625(14) 0.06045(15) 0.0478(9) Uani 1 1 d . .
H26A H 0.4335 0.3288 0.0267 0.072 Uiso 1 1 calc R U
H26B H 0.5524 0.3394 0.0526 0.072 Uiso 1 1 calc R U
H26C H 0.4210 0.3767 0.0619 0.072 Uiso 1 1 calc R U
C27 C 0.5106(2) 0.28856(15) 0.19991(16) 0.0427(8) Uani 1 1 d . .
H27A H 0.4561 0.3280 0.1995 0.064 Uiso 1 1 calc R U
H27B H 0.5934 0.2957 0.1927 0.064 Uiso 1 1 calc R U
H27C H 0.5089 0.2528 0.2407 0.064 Uiso 1 1 calc R U
C28 C 0.2391(2) 0.13124(12) 0.07446(11) 0.0263(6) Uani 1 1 d . .
H28A H 0.1639 0.1432 0.0937 0.039 Uiso 1 1 calc R U
H28B H 0.2197 0.1224 0.0385 0.039 Uiso 1 1 calc R U
H28C H 0.2819 0.1670 0.0602 0.039 Uiso 1 1 calc R U
C29 C 0.4779(2) 0.03324(13) 0.09527(12) 0.0300(6) Uani 1 1 d . .
H29A H 0.5285 0.0652 0.0863 0.045 Uiso 1 1 calc R U
H29B H 0.4553 0.0313 0.0560 0.045 Uiso 1 1 calc R U
H29C H 0.5234 -0.0094 0.1235 0.045 Uiso 1 1 calc R U
C30 C 0.2535(2) -0.00991(12) 0.16214(12) 0.0277(6) Uani 1 1 d . .
H30A H 0.3114 -0.0516 0.1802 0.042 Uiso 1 1 calc R U
H30B H 0.2069 -0.0086 0.1270 0.042 Uiso 1 1 calc R U
H30C H 0.1981 -0.0048 0.1943 0.042 Uiso 1 1 calc R U
C31 C 0.45760(19) 0.05900(11) 0.23589(10) 0.0126(5) Uani 1 1 d . .
C32 C 0.5551(2) 0.00142(11) 0.24056(10) 0.0148(5) Uani 1 1 d . .
C33 C 0.6731(2) 0.00799(12) 0.22331(11) 0.0182(5) Uani 1 1 d . .
H33 H 0.6925 0.0495 0.2081 0.022 Uiso 1 1 calc R U
C34 C 0.7620(2) -0.04581(12) 0.22823(12) 0.0248(6) Uani 1 1 d . .
H34 H 0.8419 -0.0410 0.2161 0.030 Uiso 1 1 calc R U
C35 C 0.7346(2) -0.10654(13) 0.25078(13) 0.0271(6) Uani 1 1 d . .
H35 H 0.7960 -0.1434 0.2546 0.033 Uiso 1 1 calc R U
C36 C 0.6175(2) -0.11358(12) 0.26775(12) 0.0233(5) Uani 1 1 d . .
H36 H 0.5986 -0.1553 0.2830 0.028 Uiso 1 1 calc R U
C37 C 0.5276(2) -0.05968(11) 0.26239(11) 0.0173(5) Uani 1 1 d . .
H37 H 0.4474 -0.0646 0.2736 0.021 Uiso 1 1 calc R U
C38 C 0.4833(2) 0.10543(12) 0.38983(11) 0.0226(5) Uani 1 1 d . .
H38A H 0.4496 0.1517 0.3664 0.034 Uiso 1 1 calc R U
H38B H 0.5407 0.0998 0.4230 0.034 Uiso 1 1 calc R U
H38C H 0.4176 0.0833 0.4087 0.034 Uiso 1 1 calc R U
C39 C 0.6964(2) 0.10881(14) 0.30644(13) 0.0290(6) Uani 1 1 d . .
H39A H 0.7441 0.0886 0.2805 0.043 Uiso 1 1 calc R U
H39B H 0.7472 0.1028 0.3423 0.043 Uiso 1 1 calc R U
H39C H 0.6675 0.1552 0.2813 0.043 Uiso 1 1 calc R U
C40 C 0.6186(3) -0.01824(12) 0.38233(12) 0.0313(6) Uani 1 1 d . .
H40A H 0.5490 -0.0390 0.3950 0.047 Uiso 1 1 calc R U
H40B H 0.6651 -0.0249 0.4198 0.047 Uiso 1 1 calc R U
H40C H 0.6706 -0.0374 0.3568 0.047 Uiso 1 1 calc R U
C41 C 0.0417(3) 0.58637(15) 0.20026(12) 0.0361(7) Uani 1 1 d . .
C42 C -0.0859(2) 0.74445(13) 0.21179(11) 0.0242(6) Uani 1 1 d . .
H42A H -0.0626 0.6971 0.2279 0.036 Uiso 1 1 calc R U
H42B H -0.1742 0.7583 0.2043 0.036 Uiso 1 1 calc R U
H42C H -0.0609 0.7591 0.2426 0.036 Uiso 1 1 calc R U
C43 C -0.0633(2) 0.87078(12) 0.10507(13) 0.0292(6) Uani 1 1 d . .
H43A H -0.0326 0.8873 0.1330 0.044 Uiso 1 1 calc R U
H43B H -0.1522 0.8819 0.1027 0.044 Uiso 1 1 calc R U
H43C H -0.0329 0.8904 0.0630 0.044 Uiso 1 1 calc R U
C44 C -0.0559(2) 0.75154(13) 0.07838(11) 0.0250(6) Uani 1 1 d . .
H44A H -0.0273 0.7758 0.0370 0.038 Uiso 1 1 calc R U
H44B H -0.1445 0.7583 0.0760 0.038 Uiso 1 1 calc R U
H44C H -0.0198 0.7053 0.0916 0.038 Uiso 1 1 calc R U
C45 C 0.2407(2) 0.77625(11) 0.12641(10) 0.0148(5) Uani 1 1 d . .
C46 C 0.2195(2) 0.83569(11) 0.06620(10) 0.0187(5) Uani 1 1 d . .
C47 C 0.2314(3) 0.89450(12) 0.06628(11) 0.0270(6) Uani 1 1 d . .
H47 H 0.2533 0.8967 0.1042 0.032 Uiso 1 1 calc R U
C48 C 0.2113(3) 0.95002(13) 0.01094(13) 0.0372(7) Uani 1 1 d . .
H48 H 0.2192 0.9902 0.0111 0.045 Uiso 1 1 calc R U
C49 C 0.1798(3) 0.94691(13) -0.04441(12) 0.0356(7) Uani 1 1 d . .
H49 H 0.1655 0.9849 -0.0822 0.043 Uiso 1 1 calc R U
C50 C 0.1693(3) 0.88826(13) -0.04461(12) 0.0292(6) Uani 1 1 d . .
H50 H 0.1489 0.8861 -0.0828 0.035 Uiso 1 1 calc R U
C51 C 0.1883(2) 0.83263(12) 0.01040(11) 0.0220(5) Uani 1 1 d . .
H51 H 0.1801 0.7926 0.0100 0.026 Uiso 1 1 calc R U
C52 C 0.5390(3) 0.82590(15) 0.13651(15) 0.0411(8) Uani 1 1 d . .
H52A H 0.4779 0.8665 0.1193 0.062 Uiso 1 1 calc R U
H52B H 0.6170 0.8329 0.1178 0.062 Uiso 1 1 calc R U
H52C H 0.5478 0.8115 0.1821 0.062 Uiso 1 1 calc R U
C53 C 0.4915(3) 0.78743(15) 0.03142(12) 0.0386(7) Uani 1 1 d . .
H53A H 0.4526 0.7591 0.0201 0.058 Uiso 1 1 calc R U
H53B H 0.5755 0.7837 0.0182 0.058 Uiso 1 1 calc R U
H53C H 0.4471 0.8324 0.0104 0.058 Uiso 1 1 calc R U
C54 C 0.6087(2) 0.68677(14) 0.15234(14) 0.0355(7) Uani 1 1 d . .
H54A H 0.6076 0.6696 0.1983 0.053 Uiso 1 1 calc R U
H54B H 0.6887 0.6959 0.1390 0.053 Uiso 1 1 calc R U
H54C H 0.5921 0.6547 0.1378 0.053 Uiso 1 1 calc R U
C55 C 0.2994(2) 0.63285(12) 0.07232(11) 0.0230(5) Uani 1 1 d . .
H55A H 0.2216 0.6446 0.0896 0.034 Uiso 1 1 calc R U
H55B H 0.2849 0.6247 0.0353 0.034 Uiso 1 1 calc R U
H55C H 0.3422 0.6684 0.0603 0.034 Uiso 1 1 calc R U
C56 C 0.3119(3) 0.49081(13) 0.15228(12) 0.0299(6) Uani 1 1 d . .
H56A H 0.3613 0.4507 0.1829 0.045 Uiso 1 1 calc R U
H56B H 0.2973 0.4848 0.1140 0.045 Uiso 1 1 calc R U
H56C H 0.2341 0.5015 0.1701 0.045 Uiso 1 1 calc R U
C57 C 0.5427(2) 0.53585(13) 0.10046(12) 0.0285(6) Uani 1 1 d . .
H57A H 0.5896 0.5690 0.0936 0.043 Uiso 1 1 calc R U
H57B H 0.5289 0.5330 0.0605 0.043 Uiso 1 1 calc R U
H57C H 0.5877 0.4939 0.1303 0.043 Uiso 1 1 calc R U
C58 C 0.48942(19) 0.55707(11) 0.24350(10) 0.0146(5) Uani 1 1 d . .
C59 C 0.5905(2) 0.50005(11) 0.24984(10) 0.0178(5) Uani 1 1 d . .
C60 C 0.7088(2) 0.50838(13) 0.23623(12) 0.0240(6) Uani 1 1 d . .
H60 H 0.7275 0.5495 0.2260 0.029 Uiso 1 1 calc R U
C61 C 0.7994(2) 0.45604(14) 0.23766(13) 0.0310(6) Uani 1 1 d . .
H61 H 0.8800 0.4615 0.2280 0.037 Uiso 1 1 calc R U
C62 C 0.7715(2) 0.39621(13) 0.25325(13) 0.0313(6) Uani 1 1 d . .
H62 H 0.8333 0.3607 0.2540 0.038 Uiso 1 1 calc R U
C63 C 0.6553(2) 0.38736(13) 0.26778(12) 0.0282(6) Uani 1 1 d . .
H63 H 0.6374 0.3458 0.2791 0.034 Uiso 1 1 calc R U
C64 C 0.5643(2) 0.43949(12) 0.26571(11) 0.0214(5) Uani 1 1 d . .
H64 H 0.4839 0.4337 0.2752 0.026 Uiso 1 1 calc R U
C65 C 0.6549(3) 0.48462(13) 0.38829(13) 0.0340(7) Uani 1 1 d . .
H65A H 0.5991 0.4552 0.3969 0.051 Uiso 1 1 calc R U
H65B H 0.6933 0.4784 0.4279 0.051 Uiso 1 1 calc R U
H65C H 0.7176 0.4752 0.3608 0.051 Uiso 1 1 calc R U
C66 C 0.6761(2) 0.62660(15) 0.32761(14) 0.0374(7) Uani 1 1 d . .
H66A H 0.7350 0.6167 0.2988 0.056 Uiso 1 1 calc R U
H66B H 0.7190 0.6212 0.3657 0.056 Uiso 1 1 calc R U
H66C H 0.6304 0.6714 0.3072 0.056 Uiso 1 1 calc R U
C67 C 0.4682(2) 0.58737(14) 0.40875(12) 0.0297(6) Uani 1 1 d . .
H67A H 0.4267 0.6331 0.3915 0.045 Uiso 1 1 calc R U
H67B H 0.5170 0.5778 0.4465 0.045 Uiso 1 1 calc R U
H67C H 0.4079 0.5602 0.4196 0.045 Uiso 1 1 calc R U
C68 C -0.0100(2) 0.52720(14) 0.36671(13) 0.0317(6) Uani 1 1 d . .
H68A H -0.0599 0.5542 0.3861 0.048 Uiso 1 1 calc R U
H68B H -0.0254 0.4833 0.3857 0.048 Uiso 1 1 calc R U
H68C H -0.0307 0.5459 0.3216 0.048 Uiso 1 1 calc R U
C69 C 0.2513(3) 0.46889(12) 0.34711(12) 0.0299(6) Uani 1 1 d . .
H69A H 0.2314 0.4844 0.3021 0.045 Uiso 1 1 calc R U
H69B H 0.2371 0.4249 0.3689 0.045 Uiso 1 1 calc R U
H69C H 0.3367 0.4684 0.3533 0.045 Uiso 1 1 calc R U
C70 C 0.1900(3) 0.48870(13) 0.46578(12) 0.0334(7) Uani 1 1 d . .
H70A H 0.2736 0.4905 0.4732 0.050 Uiso 1 1 calc R U
H70B H 0.1815 0.4435 0.4841 0.050 Uiso 1 1 calc R U
H70C H 0.1341 0.5136 0.4853 0.050 Uiso 1 1 calc R U
C71 C 0.17148(19) 0.65212(11) 0.35130(10) 0.0131(5) Uani 1 1 d . .
C72 C 0.0898(2) 0.65714(11) 0.40279(10) 0.0162(5) Uani 1 1 d . .
C73 C 0.1359(2) 0.63925(12) 0.46330(11) 0.0240(6) Uani 1 1 d . .
H73 H 0.2205 0.6232 0.4730 0.029 Uiso 1 1 calc R U
C74 C 0.0580(3) 0.64497(13) 0.50951(12) 0.0295(6) Uani 1 1 d . .
H74 H 0.0897 0.6329 0.5508 0.035 Uiso 1 1 calc R U
C75 C -0.0644(3) 0.66794(14) 0.49621(13) 0.0329(7) Uani 1 1 d . .
H75 H -0.1172 0.6718 0.5281 0.039 Uiso 1 1 calc R U
C76 C -0.1105(3) 0.68540(15) 0.43646(14) 0.0392(7) Uani 1 1 d . .
H76 H -0.1952 0.7012 0.4272 0.047 Uiso 1 1 calc R U
C77 C -0.0338(2) 0.68009(14) 0.38968(12) 0.0285(6) Uani 1 1 d . .
H77 H -0.0663 0.6922 0.3485 0.034 Uiso 1 1 calc R U
C78 C 0.2294(3) 0.77233(13) 0.39950(12) 0.0291(6) Uani 1 1 d . .
H78A H 0.1550 0.7620 0.4208 0.044 Uiso 1 1 calc R U
H78B H 0.2382 0.8145 0.3973 0.044 Uiso 1 1 calc R U
H78C H 0.2995 0.7389 0.4230 0.044 Uiso 1 1 calc R U
C79 C 0.0852(3) 0.83819(13) 0.27629(16) 0.0449(8) Uani 1 1 d . .
H79A H 0.0819 0.8426 0.2327 0.067 Uiso 1 1 calc R U
H79B H 0.0908 0.8797 0.2771 0.067 Uiso 1 1 calc R U
H79C H 0.0117 0.8254 0.2967 0.067 Uiso 1 1 calc R U
C80 C 0.3600(3) 0.79880(13) 0.27948(13) 0.0334(7) Uani 1 1 d . .
H80A H 0.4311 0.7655 0.3019 0.050 Uiso 1 1 calc R U
H80B H 0.3665 0.8404 0.2798 0.050 Uiso 1 1 calc R U
H80C H 0.3560 0.8029 0.2360 0.050 Uiso 1 1 calc R U
C81 C 0.3258(3) 0.78178(15) 0.59401(13) 0.0385(7) Uani 1 1 d . .
H81A H 0.2609 0.7575 0.6057 0.058 Uiso 1 1 calc R U
H81B H 0.2901 0.8283 0.5758 0.058 Uiso 1 1 calc R U
H81C H 0.3765 0.7712 0.6314 0.058 Uiso 1 1 calc R U
C82 C 0.4027(3) 0.76372(14) 0.54635(13) 0.0336(7) Uani 1 1 d . .
C83 C 0.4340(3) 0.69948(16) 0.55401(16) 0.0512(9) Uani 1 1 d . .
H83 H 0.4050 0.6673 0.5884 0.061 Uiso 1 1 calc R U
C84 C 0.5061(4) 0.6823(2) 0.5125(2) 0.0728(13) Uani 1 1 d . .
H84 H 0.5274 0.6380 0.5186 0.087 Uiso 1 1 calc R U
C85 C 0.5487(3) 0.7272(3) 0.4620(2) 0.0785(16) Uani 1 1 d . .
H85 H 0.5986 0.7143 0.4334 0.094 Uiso 1 1 calc R U
C86 C 0.5180(3) 0.7929(2) 0.45292(18) 0.0665(12) Uani 1 1 d . .
H86 H 0.5469 0.8248 0.4182 0.080 Uiso 1 1 calc R U
C87 C 0.4445(3) 0.81030(17) 0.49554(14) 0.0418(8) Uani 1 1 d . .
H87 H 0.4228 0.8545 0.4898 0.050 Uiso 1 1 calc R U
N1 N 0.18772(16) 0.10267(9) 0.34762(8) 0.0138(4) Uani 1 1 d . .
N2 N 0.20204(16) 0.20855(9) 0.31556(8) 0.0140(4) Uani 1 1 d . .
N3 N 0.11398(16) 0.25066(9) 0.15965(8) 0.0125(4) Uani 1 1 d . .
N4 N 0.31759(16) 0.24888(9) 0.15712(8) 0.0133(4) Uani 1 1 d . .
N5 N 0.36514(16) 0.08034(9) 0.19371(8) 0.0137(4) Uani 1 1 d . .
N6 N 0.45820(16) 0.08950(9) 0.27405(8) 0.0134(4) Uani 1 1 d . .
N7 N 0.08622(17) 0.10459(9) 0.22106(9) 0.0169(4) Uani 1 1 d . .
N8 N 0.14597(17) 0.75301(9) 0.15640(9) 0.0162(4) Uani 1 1 d . .
N9 N 0.35218(17) 0.74537(9) 0.15165(8) 0.0156(4) Uani 1 1 d . .
N10 N 0.40514(16) 0.57866(9) 0.19687(8) 0.0148(4) Uani 1 1 d . .
N11 N 0.47868(16) 0.58684(9) 0.28293(9) 0.0153(4) Uani 1 1 d . .
N12 N 0.19256(17) 0.59906(9) 0.33926(8) 0.0146(4) Uani 1 1 d . .
N13 N 0.22106(16) 0.70115(9) 0.31448(8) 0.0138(4) Uani 1 1 d . .
N14 N 0.11955(18) 0.60646(10) 0.20715(9) 0.0201(4) Uani 1 1 d . .
O1 O -0.07229(18) 0.06254(11) 0.20134(10) 0.0437(5) Uani 1 1 d . .
O2 O -0.0429(3) 0.56515(16) 0.19307(12) 0.0937(12) Uani 1 1 d . .
Si1 Si 0.16523(6) 0.02496(3) 0.39270(3) 0.01564(13) Uani 1 1 d . .
Si2 Si 0.18537(6) 0.28485(3) 0.31844(3) 0.01756(14) Uani 1 1 d . .
Si3 Si -0.04278(5) 0.27688(3) 0.14446(3) 0.01511(13) Uani 1 1 d . .
Si4 Si 0.45962(6) 0.26783(3) 0.13653(3) 0.01997(14) Uani 1 1 d . .
Si5 Si 0.33769(6) 0.05731(3) 0.13341(3) 0.01743(14) Uani 1 1 d . .
Si6 Si 0.56352(6) 0.07033(3) 0.33551(3) 0.01688(14) Uani 1 1 d . .
Si8 Si -0.01006(6) 0.78061(3) 0.13651(3) 0.01823(14) Uani 1 1 d . .
Si9 Si 0.49044(6) 0.76283(3) 0.11808(3) 0.01981(14) Uani 1 1 d . .
Si10 Si 0.39353(6) 0.55815(3) 0.13287(3) 0.01745(14) Uani 1 1 d . .
Si11 Si 0.56905(6) 0.57023(3) 0.34894(3) 0.01989(14) Uani 1 1 d . .
Si12 Si 0.15342(6) 0.52390(3) 0.37942(3) 0.01660(13) Uani 1 1 d . .
Si13 Si 0.22051(6) 0.77538(3) 0.31874(3) 0.01646(13) Uani 1 1 d . .
Th1 Th 0.24231(2) 0.15345(2) 0.23803(2) 0.00919(3) Uani 1 1 d . .
Th2 Th 0.26933(2) 0.65254(2) 0.23410(2) 0.01080(3) Uani 1 1 d . .

loop_
_atom_site_aniso_label
_atom_site_aniso_U_11
_atom_site_aniso_U_22
_atom_site_aniso_U_33
_atom_site_aniso_U_23
_atom_site_aniso_U_13
_atom_site_aniso_U_12
C1 0.0267(14) 0.0233(14) 0.0181(13) -0.0060(11) 0.0042(11) -0.0060(12)
C2 0.0271(14) 0.0154(13) 0.0205(13) -0.0063(10) 0.0011(10) -0.0033(10)
C3 0.0351(15) 0.0188(13) 0.0155(13) 0.0001(10) 0.0024(11) -0.0041(11)
C4 0.0245(14) 0.0253(15) 0.0333(15) -0.0064(12) 0.0056(12) -0.0089(11)
C5 0.0102(11) 0.0177(12) 0.0117(11) -0.0063(10) -0.0017(9) -0.0001(9)
C6 0.0222(12) 0.0117(12) 0.0111(11) -0.0036(9) 0.0014(9) 0.0027(9)
C7 0.0243(13) 0.0174(13) 0.0185(13) -0.0072(10) -0.0011(10) 0.0029(10)
C8 0.0335(15) 0.0205(14) 0.0159(13) -0.0086(11) -0.0073(11) 0.0072(11)
C9 0.0446(17) 0.0241(15) 0.0145(13) -0.0081(11) 0.0039(12) 0.0012(12)
C10 0.0297(15) 0.0259(15) 0.0254(14) -0.0094(12) 0.0106(12) -0.0024(12)
C11 0.0242(13) 0.0232(14) 0.0174(13) -0.0090(11) 0.0028(10) -0.0022(11)
C12 0.0385(16) 0.0228(15) 0.0388(16) -0.0173(13) -0.0085(13) -0.0054(12)
C13 0.0394(16) 0.0187(14) 0.0197(13) -0.0081(11) 0.0018(11) 0.0062(11)
C14 0.0313(14) 0.0140(12) 0.0208(13) -0.0075(10) 0.0027(11) -0.0050(10)
C15 0.0152(12) 0.0217(13) 0.0301(14) -0.0103(11) 0.0082(10) -0.0038(10)
C16 0.0198(13) 0.0250(14) 0.0275(14) -0.0083(12) -0.0069(11) -0.0056(11)
C17 0.0167(12) 0.0164(13) 0.0331(15) -0.0040(11) -0.0021(11) 0.0010(10)
C18 0.0162(11) 0.0106(11) 0.0117(11) -0.0076(9) 0.0015(9) -0.0018(9)
C19 0.0110(11) 0.0117(11) 0.0148(11) -0.0026(9) 0.0014(9) -0.0011(9)
C20 0.0227(13) 0.0164(13) 0.0187(12) -0.0054(10) 0.0014(10) -0.0054(10)
C21 0.0300(14) 0.0124(13) 0.0267(14) -0.0017(11) 0.0021(11) -0.0041(10)
C22 0.0269(14) 0.0202(14) 0.0185(13) 0.0049(11) -0.0027(11) -0.0023(11)
C23 0.0335(15) 0.0253(14) 0.0141(12) -0.0026(11) -0.0031(11) -0.0066(11)
C24 0.0270(13) 0.0164(13) 0.0167(12) -0.0055(10) 0.0012(10) -0.0050(10)
C25 0.0189(13) 0.0218(14) 0.0302(14) -0.0101(12) 0.0079(11) -0.0055(10)
C26 0.0229(15) 0.0311(17) 0.060(2) 0.0093(15) 0.0164(14) -0.0044(13)
C27 0.0159(14) 0.051(2) 0.081(2) -0.0474(19) -0.0005(14) -0.0059(13)
C28 0.0316(15) 0.0256(14) 0.0177(13) -0.0080(11) -0.0032(11) 0.0019(11)
C29 0.0365(16) 0.0332(16) 0.0197(14) -0.0149(12) 0.0015(12) 0.0026(12)
C30 0.0350(15) 0.0234(14) 0.0311(15) -0.0167(12) -0.0046(12) -0.0065(12)
C31 0.0097(11) 0.0130(11) 0.0148(11) -0.0043(9) 0.0045(9) -0.0051(9)
C32 0.0148(11) 0.0149(12) 0.0150(12) -0.0074(10) -0.0023(9) -0.0002(9)
C33 0.0143(12) 0.0169(12) 0.0246(13) -0.0103(11) 0.0019(10) -0.0024(10)
C34 0.0147(12) 0.0264(14) 0.0374(15) -0.0179(12) 0.0037(11) -0.0030(10)
C35 0.0172(13) 0.0215(14) 0.0456(17) -0.0206(13) -0.0023(11) 0.0048(10)
C36 0.0239(13) 0.0137(13) 0.0335(15) -0.0113(11) -0.0018(11) -0.0022(10)
C37 0.0147(12) 0.0175(12) 0.0215(13) -0.0101(10) 0.0003(9) -0.0023(9)
C38 0.0221(13) 0.0242(14) 0.0233(13) -0.0131(11) -0.0049(10) -0.0002(11)
C39 0.0161(13) 0.0416(17) 0.0371(16) -0.0234(14) -0.0030(11) -0.0062(12)
C40 0.0382(16) 0.0223(14) 0.0286(15) -0.0105(12) -0.0167(12) 0.0076(12)
C41 0.0449(18) 0.0423(18) 0.0164(14) -0.0008(13) -0.0048(12) -0.0202(15)
C42 0.0195(13) 0.0285(15) 0.0246(14) -0.0131(12) 0.0014(10) -0.0003(11)
C43 0.0267(14) 0.0195(14) 0.0316(15) -0.0061(12) -0.0068(12) 0.0084(11)
C44 0.0242(14) 0.0289(15) 0.0205(13) -0.0094(11) -0.0066(11) -0.0024(11)
C45 0.0242(13) 0.0098(11) 0.0123(11) -0.0068(9) -0.0001(9) -0.0030(9)
C46 0.0250(13) 0.0146(12) 0.0146(12) -0.0045(10) 0.0005(10) -0.0030(10)
C47 0.0484(17) 0.0158(13) 0.0169(13) -0.0058(11) -0.0025(12) -0.0076(12)
C48 0.068(2) 0.0131(14) 0.0286(15) -0.0058(12) -0.0020(14) -0.0091(13)
C49 0.060(2) 0.0173(14) 0.0189(14) 0.0029(11) -0.0020(13) -0.0059(13)
C50 0.0416(16) 0.0265(15) 0.0161(13) -0.0057(11) -0.0032(12) -0.0055(12)
C51 0.0304(14) 0.0173(13) 0.0180(13) -0.0065(11) -0.0024(10) -0.0051(11)
C52 0.0347(17) 0.0435(19) 0.061(2) -0.0301(16) 0.0190(15) -0.0259(14)
C53 0.0377(17) 0.051(2) 0.0274(15) -0.0129(14) 0.0137(13) -0.0176(15)
C54 0.0210(14) 0.0342(16) 0.0448(18) -0.0083(14) 0.0123(13) -0.0096(12)
C55 0.0254(14) 0.0254(14) 0.0172(13) -0.0082(11) 0.0014(10) -0.0041(11)
C56 0.0415(17) 0.0256(15) 0.0284(15) -0.0140(12) 0.0005(12) -0.0123(12)
C57 0.0322(15) 0.0308(15) 0.0206(14) -0.0129(12) 0.0052(11) 0.0014(12)
C58 0.0132(11) 0.0125(12) 0.0184(12) -0.0056(10) 0.0047(9) -0.0057(9)
C59 0.0168(12) 0.0203(13) 0.0151(12) -0.0082(10) -0.0013(9) 0.0009(10)
C60 0.0204(13) 0.0227(14) 0.0288(14) -0.0123(12) -0.0013(11) -0.0002(10)
C61 0.0189(13) 0.0374(17) 0.0354(16) -0.0174(13) 0.0002(11) 0.0026(12)
C62 0.0312(15) 0.0254(15) 0.0349(16) -0.0172(13) -0.0049(12) 0.0102(12)
C63 0.0367(16) 0.0196(14) 0.0266(14) -0.0108(12) -0.0055(12) 0.0018(12)
C64 0.0264(13) 0.0170(13) 0.0193(13) -0.0069(10) -0.0005(10) -0.0020(10)
C65 0.0415(17) 0.0267(15) 0.0284(15) -0.0121(13) -0.0155(13) 0.0091(13)
C66 0.0263(15) 0.0416(18) 0.0485(18) -0.0198(15) -0.0088(13) -0.0099(13)
C67 0.0262(14) 0.0409(17) 0.0245(14) -0.0193(13) -0.0090(11) 0.0021(12)
C68 0.0308(15) 0.0293(16) 0.0328(16) -0.0058(13) 0.0051(12) -0.0159(12)
C69 0.0420(17) 0.0153(13) 0.0311(15) -0.0092(12) 0.0110(13) -0.0053(12)
C70 0.0537(19) 0.0242(15) 0.0213(14) -0.0037(12) 0.0023(13) -0.0171(13)
C71 0.0118(11) 0.0166(12) 0.0098(11) -0.0054(9) -0.0027(9) 0.0002(9)
C72 0.0205(12) 0.0136(12) 0.0169(12) -0.0077(10) 0.0059(10) -0.0067(10)
C73 0.0285(14) 0.0231(14) 0.0207(13) -0.0108(11) 0.0038(11) -0.0027(11)
C74 0.0467(18) 0.0252(15) 0.0180(13) -0.0101(11) 0.0088(12) -0.0093(13)
C75 0.0400(17) 0.0354(16) 0.0352(16) -0.0243(14) 0.0240(13) -0.0169(13)
C76 0.0217(14) 0.060(2) 0.0458(18) -0.0324(16) 0.0128(13) -0.0096(14)
C77 0.0208(13) 0.0427(17) 0.0247(14) -0.0169(13) 0.0028(11) -0.0059(12)
C78 0.0405(16) 0.0262(15) 0.0299(15) -0.0188(12) 0.0038(12) -0.0112(12)
C79 0.0413(18) 0.0227(16) 0.070(2) -0.0202(16) -0.0298(16) 0.0055(13)
C80 0.0410(17) 0.0284(16) 0.0411(17) -0.0189(13) 0.0166(13) -0.0218(13)
C81 0.0409(18) 0.0389(18) 0.0340(16) -0.0127(14) -0.0047(13) -0.0074(14)
C82 0.0299(15) 0.0365(17) 0.0337(16) -0.0144(14) -0.0133(12) -0.0020(13)
C83 0.067(2) 0.0390(19) 0.048(2) -0.0231(17) -0.0277(18) 0.0053(17)
C84 0.067(3) 0.081(3) 0.082(3) -0.060(3) -0.035(2) 0.024(2)
C85 0.0247(18) 0.161(5) 0.098(3) -0.110(4) -0.001(2) -0.002(2)
C86 0.048(2) 0.124(4) 0.059(2) -0.056(3) 0.0149(18) -0.047(2)
C87 0.0403(18) 0.052(2) 0.0434(19) -0.0264(16) -0.0046(14) -0.0159(15)
N1 0.0150(10) 0.0130(10) 0.0133(10) -0.0058(8) 0.0013(8) -0.0018(8)
N2 0.0175(10) 0.0124(10) 0.0124(10) -0.0056(8) 0.0001(8) -0.0021(8)
N3 0.0117(9) 0.0112(10) 0.0139(10) -0.0040(8) -0.0010(7) -0.0026(7)
N4 0.0119(9) 0.0118(10) 0.0154(10) -0.0044(8) 0.0014(8) -0.0031(8)
N5 0.0137(10) 0.0113(10) 0.0152(10) -0.0054(8) 0.0002(8) -0.0009(8)
N6 0.0105(9) 0.0140(10) 0.0174(10) -0.0087(8) 0.0012(8) -0.0012(7)
N7 0.0177(10) 0.0154(10) 0.0166(10) -0.0061(8) -0.0004(8) -0.0020(8)
N8 0.0182(10) 0.0147(10) 0.0152(10) -0.0062(8) -0.0021(8) -0.0011(8)
N9 0.0185(10) 0.0135(10) 0.0151(10) -0.0054(8) 0.0011(8) -0.0046(8)
N10 0.0140(10) 0.0136(10) 0.0162(10) -0.0054(8) 0.0016(8) -0.0030(8)
N11 0.0125(9) 0.0164(10) 0.0184(10) -0.0086(8) -0.0014(8) -0.0018(8)
N12 0.0180(10) 0.0122(10) 0.0137(10) -0.0053(8) 0.0036(8) -0.0035(8)
N13 0.0168(10) 0.0139(10) 0.0127(10) -0.0067(8) 0.0019(8) -0.0048(8)
N14 0.0210(11) 0.0200(11) 0.0179(11) -0.0068(9) 0.0027(8) -0.0033(9)
O1 0.0384(12) 0.0589(15) 0.0474(13) -0.0230(11) 0.0004(10) -0.0344(11)
O2 0.101(2) 0.141(3) 0.0451(15) -0.0036(16) -0.0158(15) -0.102(2)
Si1 0.0173(3) 0.0128(3) 0.0137(3) -0.0025(3) 0.0027(3) -0.0031(3)
Si2 0.0239(4) 0.0134(3) 0.0164(3) -0.0085(3) -0.0012(3) -0.0006(3)
Si3 0.0109(3) 0.0126(3) 0.0190(3) -0.0041(3) -0.0017(2) -0.0010(2)
Si4 0.0126(3) 0.0149(3) 0.0295(4) -0.0054(3) 0.0048(3) -0.0048(3)
Si5 0.0228(3) 0.0153(3) 0.0146(3) -0.0083(3) -0.0020(3) 0.0003(3)
Si6 0.0133(3) 0.0171(3) 0.0206(3) -0.0099(3) -0.0052(3) 0.0018(3)
Si8 0.0172(3) 0.0169(3) 0.0175(3) -0.0060(3) -0.0039(3) 0.0018(3)
Si9 0.0220(4) 0.0180(4) 0.0197(3) -0.0056(3) 0.0055(3) -0.0097(3)
Si10 0.0233(3) 0.0153(3) 0.0149(3) -0.0076(3) 0.0025(3) -0.0039(3)
Si11 0.0160(3) 0.0203(4) 0.0243(4) -0.0120(3) -0.0057(3) 0.0016(3)
Si12 0.0211(3) 0.0126(3) 0.0161(3) -0.0049(3) 0.0046(3) -0.0060(3)
Si13 0.0183(3) 0.0131(3) 0.0198(3) -0.0084(3) -0.0011(3) -0.0032(3)
Th1 0.00939(4) 0.00837(4) 0.00942(4) -0.00348(3) 0.00029(3) -0.00124(3)
Th2 0.01094(4) 0.00977(5) 0.01067(5) -0.00354(3) 0.00100(3) -0.00133(3)

loop_
_atom_type_symbol
_atom_type_description
_atom_type_scat_dispersion_real
_atom_type_scat_dispersion_imag
_atom_type_scat_source
C C 0.0033 0.0016 'International Tables Vol C Tables 4.2.6.8 and 6.1.1.4'
H H 0.0000 0.0000 'International Tables Vol C Tables 4.2.6.8 and 6.1.1.4'
N N 0.0061 0.0033 'International Tables Vol C Tables 4.2.6.8 and 6.1.1.4'
O O 0.0106 0.0060 'International Tables Vol C Tables 4.2.6.8 and 6.1.1.4'
Si Si 0.0817 0.0704 'International Tables Vol C Tables 4.2.6.8 and 6.1.1.4'
Th Th -7.2400 8.8979 'International Tables Vol C Tables 4.2.6.8 and 6.1.1.4'

loop_
_geom_angle_atom_site_label_1
_geom_angle_atom_site_label_2
_geom_angle_atom_site_label_3
_geom_angle
N7 C1 O1 179.5(3)
Si1 C2 H2A 109.5
Si1 C2 H2B 109.5
H2A C2 H2B 109.5
Si1 C2 H2C 109.5
H2A C2 H2C 109.5
H2B C2 H2C 109.5
Si1 C3 H3A 109.5
Si1 C3 H3B 109.5
H3A C3 H3B 109.5
Si1 C3 H3C 109.5
H3A C3 H3C 109.5
H3B C3 H3C 109.5
Si1 C4 H4A 109.5
Si1 C4 H4B 109.5
H4A C4 H4B 109.5
Si1 C4 H4C 109.5
H4A C4 H4C 109.5
H4B C4 H4C 109.5
N1 C5 N2 118.54(19)
N1 C5 C6 120.9(2)
N2 C5 C6 120.53(19)
N1 C5 Th1 56.94(11)
N2 C5 Th1 61.73(11)
C6 C5 Th1 175.81(15)
C7 C6 C11 119.5(2)
C7 C6 C5 120.3(2)
C11 C6 C5 120.2(2)
C8 C7 C6 120.2(2)
C8 C7 H7 119.9
C6 C7 H7 119.9
C9 C8 C7 120.0(2)
C9 C8 H8 120.0
C7 C8 H8 120.0
C10 C9 C8 120.4(2)
C10 C9 H9 119.8
C8 C9 H9 119.8
C9 C10 C11 119.9(2)
C9 C10 H10 120.0
C11 C10 H10 120.0
C10 C11 C6 119.9(2)
C10 C11 H11 120.0
C6 C11 H11 120.0
Si2 C12 H12A 109.5
Si2 C12 H12B 109.5
H12A C12 H12B 109.5
Si2 C12 H12C 109.5
H12A C12 H12C 109.5
H12B C12 H12C 109.5
Si2 C13 H13A 109.5
Si2 C13 H13B 109.5
H13A C13 H13B 109.5
Si2 C13 H13C 109.5
H13A C13 H13C 109.5
H13B C13 H13C 109.5
Si2 C14 H14A 109.5
Si2 C14 H14B 109.5
H14A C14 H14B 109.5
Si2 C14 H14C 109.5
H14A C14 H14C 109.5
H14B C14 H14C 109.5
Si3 C15 H15A 109.5
Si3 C15 H15B 109.5
H15A C15 H15B 109.5
Si3 C15 H15C 109.5
H15A C15 H15C 109.5
H15B C15 H15C 109.5
Si3 C16 H16A 109.5
Si3 C16 H16B 109.5
H16A C16 H16B 109.5
Si3 C16 H16C 109.5
H16A C16 H16C 109.5
H16B C16 H16C 109.5
Si3 C17 H17A 109.5
Si3 C17 H17B 109.5
H17A C17 H17B 109.5
Si3 C17 H17C 109.5
H17A C17 H17C 109.5
H17B C17 H17C 109.5
N4 C18 N3 117.46(19)
N4 C18 C19 122.38(19)
N3 C18 C19 120.14(19)
N4 C18 Th1 60.79(11)
N3 C18 Th1 57.18(11)
C19 C18 Th1 171.32(15)
C24 C19 C20 119.3(2)
C24 C19 C18 119.8(2)
C20 C19 C18 120.91(19)
C21 C20 C19 120.2(2)
C21 C20 H20 119.9
C19 C20 H20 119.9
C22 C21 C20 120.1(2)
C22 C21 H21 120.0
C20 C21 H21 120.0
C21 C22 C23 120.0(2)
C21 C22 H22 120.0
C23 C22 H22 120.0
C22 C23 C24 120.1(2)
C22 C23 H23 119.9
C24 C23 H23 119.9
C23 C24 C19 120.4(2)
C23 C24 H24 119.8
C19 C24 H24 119.8
Si4 C25 H25A 109.5
Si4 C25 H25B 109.5
H25A C25 H25B 109.5
Si4 C25 H25C 109.5
H25A C25 H25C 109.5
H25B C25 H25C 109.5
Si4 C26 H26A 109.5
Si4 C26 H26B 109.5
H26A C26 H26B 109.5
Si4 C26 H26C 109.5
H26A C26 H26C 109.5
H26B C26 H26C 109.5
Si4 C27 H27A 109.5
Si4 C27 H27B 109.5
H27A C27 H27B 109.5
Si4 C27 H27C 109.5
H27A C27 H27C 109.5
H27B C27 H27C 109.5
Si5 C28 H28A 109.5
Si5 C28 H28B 109.5
H28A C28 H28B 109.5
Si5 C28 H28C 109.5
H28A C28 H28C 109.5
H28B C28 H28C 109.5
Si5 C29 H29A 109.5
Si5 C29 H29B 109.5
H29A C29 H29B 109.5
Si5 C29 H29C 109.5
H29A C29 H29C 109.5
H29B C29 H29C 109.5
Si5 C30 H30A 109.5
Si5 C30 H30B 109.5
H30A C30 H30B 109.5
Si5 C30 H30C 109.5
H30A C30 H30C 109.5
H30B C30 H30C 109.5
N5 C31 N6 117.84(19)
N5 C31 C32 120.18(19)
N6 C31 C32 121.96(19)
N5 C31 Th1 57.64(11)
N6 C31 Th1 60.99(11)
C32 C31 Th1 169.69(15)
C37 C32 C33 119.2(2)
C37 C32 C31 119.57(19)
C33 C32 C31 121.2(2)
C34 C33 C32 120.3(2)
C34 C33 H33 119.8
C32 C33 H33 119.8
C35 C34 C33 120.2(2)
C35 C34 H34 119.9
C33 C34 H34 119.9
C34 C35 C36 119.9(2)
C34 C35 H35 120.0
C36 C35 H35 120.0
C35 C36 C37 120.1(2)
C35 C36 H36 120.0
C37 C36 H36 120.0
C32 C37 C36 120.2(2)
C32 C37 H37 119.9
C36 C37 H37 119.9
Si6 C38 H38A 109.5
Si6 C38 H38B 109.5
H38A C38 H38B 109.5
Si6 C38 H38C 109.5
H38A C38 H38C 109.5
H38B C38 H38C 109.5
Si6 C39 H39A 109.5
Si6 C39 H39B 109.5
H39A C39 H39B 109.5
Si6 C39 H39C 109.5
H39A C39 H39C 109.5
H39B C39 H39C 109.5
Si6 C40 H40A 109.5
Si6 C40 H40B 109.5
H40A C40 H40B 109.5
Si6 C40 H40C 109.5
H40A C40 H40C 109.5
H40B C40 H40C 109.5
N14 C41 O2 179.3(4)
Si8 C42 H42A 109.5
Si8 C42 H42B 109.5
H42A C42 H42B 109.5
Si8 C42 H42C 109.5
H42A C42 H42C 109.5
H42B C42 H42C 109.5
Si8 C43 H43A 109.5
Si8 C43 H43B 109.5
H43A C43 H43B 109.5
Si8 C43 H43C 109.5
H43A C43 H43C 109.5
H43B C43 H43C 109.5
Si8 C44 H44A 109.5
Si8 C44 H44B 109.5
H44A C44 H44B 109.5
Si8 C44 H44C 109.5
H44A C44 H44C 109.5
H44B C44 H44C 109.5
N9 C45 N8 118.4(2)
N9 C45 C46 121.9(2)
N8 C45 C46 119.8(2)
N9 C45 Th2 61.48(11)
N8 C45 Th2 57.41(11)
C46 C45 Th2 172.37(15)
C47 C46 C51 119.8(2)
C47 C46 C45 119.4(2)
C51 C46 C45 120.8(2)
C48 C47 C46 120.0(2)
C48 C47 H47 120.0
C46 C47 H47 120.0
C49 C48 C47 120.1(2)
C49 C48 H48 120.0
C47 C48 H48 120.0
C48 C49 C50 119.9(2)
C48 C49 H49 120.1
C50 C49 H49 120.1
C49 C50 C51 120.6(2)
C49 C50 H50 119.7
C51 C50 H50 119.7
C50 C51 C46 119.7(2)
C50 C51 H51 120.2
C46 C51 H51 120.2
Si9 C52 H52A 109.5
Si9 C52 H52B 109.5
H52A C52 H52B 109.5
Si9 C52 H52C 109.5
H52A C52 H52C 109.5
H52B C52 H52C 109.5
Si9 C53 H53A 109.5
Si9 C53 H53B 109.5
H53A C53 H53B 109.5
Si9 C53 H53C 109.5
H53A C53 H53C 109.5
H53B C53 H53C 109.5
Si9 C54 H54A 109.5
Si9 C54 H54B 109.5
H54A C54 H54B 109.5
Si9 C54 H54C 109.5
H54A C54 H54C 109.5
H54B C54 H54C 109.5
Si10 C55 H55A 109.5
Si10 C55 H55B 109.5
H55A C55 H55B 109.5
Si10 C55 H55C 109.5
H55A C55 H55C 109.5
H55B C55 H55C 109.5
Si10 C56 H56A 109.5
Si10 C56 H56B 109.5
H56A C56 H56B 109.5
Si10 C56 H56C 109.5
H56A C56 H56C 109.5
H56B C56 H56C 109.5
Si10 C57 H57A 109.5
Si10 C57 H57B 109.5
H57A C57 H57B 109.5
Si10 C57 H57C 109.5
H57A C57 H57C 109.5
H57B C57 H57C 109.5
N10 C58 N11 118.0(2)
N10 C58 C59 118.91(19)
N11 C58 C59 123.0(2)
N10 C58 Th2 56.87(11)
N11 C58 Th2 61.72(12)
C59 C58 Th2 170.79(15)
C64 C59 C60 119.7(2)
C64 C59 C58 119.6(2)
C60 C59 C58 120.5(2)
C59 C60 C61 119.7(2)
C59 C60 H60 120.1
C61 C60 H60 120.1
C62 C61 C60 119.7(2)
C62 C61 H61 120.2
C60 C61 H61 120.2
C63 C62 C61 120.9(2)
C63 C62 H62 119.6
C61 C62 H62 119.6
C62 C63 C64 119.6(2)
C62 C63 H63 120.2
C64 C63 H63 120.2
C59 C64 C63 120.3(2)
C59 C64 H64 119.9
C63 C64 H64 119.9
Si11 C65 H65A 109.5
Si11 C65 H65B 109.5
H65A C65 H65B 109.5
Si11 C65 H65C 109.5
H65A C65 H65C 109.5
H65B C65 H65C 109.5
Si11 C66 H66A 109.5
Si11 C66 H66B 109.5
H66A C66 H66B 109.5
Si11 C66 H66C 109.5
H66A C66 H66C 109.5
H66B C66 H66C 109.5
Si11 C67 H67A 109.5
Si11 C67 H67B 109.5
H67A C67 H67B 109.5
Si11 C67 H67C 109.5
H67A C67 H67C 109.5
H67B C67 H67C 109.5
Si12 C68 H68A 109.5
Si12 C68 H68B 109.5
H68A C68 H68B 109.5
Si12 C68 H68C 109.5
H68A C68 H68C 109.5
H68B C68 H68C 109.5
Si12 C69 H69A 109.5
Si12 C69 H69B 109.5
H69A C69 H69B 109.5
Si12 C69 H69C 109.5
H69A C69 H69C 109.5
H69B C69 H69C 109.5
Si12 C70 H70A 109.5
Si12 C70 H70B 109.5
H70A C70 H70B 109.5
Si12 C70 H70C 109.5
H70A C70 H70C 109.5
H70B C70 H70C 109.5
N12 C71 N13 117.57(19)
N12 C71 C72 120.71(19)
N13 C71 C72 121.66(19)
N12 C71 Th2 58.45(11)
N13 C71 Th2 60.73(11)
C72 C71 Th2 165.14(15)
C77 C72 C73 119.2(2)
C77 C72 C71 119.3(2)
C73 C72 C71 121.4(2)
C74 C73 C72 119.8(2)
C74 C73 H73 120.1
C72 C73 H73 120.1
C75 C74 C73 120.7(2)
C75 C74 H74 119.7
C73 C74 H74 119.7
C74 C75 C76 119.7(2)
C74 C75 H75 120.2
C76 C75 H75 120.2
C75 C76 C77 120.4(3)
C75 C76 H76 119.8
C77 C76 H76 119.8
C72 C77 C76 120.2(2)
C72 C77 H77 119.9
C76 C77 H77 119.9
Si13 C78 H78A 109.5
Si13 C78 H78B 109.5
H78A C78 H78B 109.5
Si13 C78 H78C 109.5
H78A C78 H78C 109.5
H78B C78 H78C 109.5
Si13 C79 H79A 109.5
Si13 C79 H79B 109.5
H79A C79 H79B 109.5
Si13 C79 H79C 109.5
H79A C79 H79C 109.5
H79B C79 H79C 109.5
Si13 C80 H80A 109.5
Si13 C80 H80B 109.5
H80A C80 H80B 109.5
Si13 C80 H80C 109.5
H80A C80 H80C 109.5
H80B C80 H80C 109.5
C82 C81 H81A 109.5
C82 C81 H81B 109.5
H81A C81 H81B 109.5
C82 C81 H81C 109.5
H81A C81 H81C 109.5
H81B C81 H81C 109.5
C83 C82 C87 119.3(3)
C83 C82 C81 119.6(3)
C87 C82 C81 121.1(3)
C84 C83 C82 120.2(4)
C84 C83 H83 119.9
C82 C83 H83 119.9
C83 C84 C85 121.6(4)
C83 C84 H84 119.2
C85 C84 H84 119.2
C84 C85 C86 119.3(3)
C84 C85 H85 120.3
C86 C85 H85 120.3
C87 C86 C85 118.9(4)
C87 C86 H86 120.6
C85 C86 H86 120.6
C82 C87 C86 120.6(3)
C82 C87 H87 119.7
C86 C87 H87 119.7
C5 N1 Si1 132.16(15)
C5 N1 Th1 96.05(13)
Si1 N1 Th1 131.73(9)
C5 N2 Si2 127.22(15)
C5 N2 Th1 91.07(13)
Si2 N2 Th1 141.04(9)
C18 N3 Si3 131.32(16)
C18 N3 Th1 95.40(13)
Si3 N3 Th1 133.27(9)
C18 N4 Si4 132.40(16)
C18 N4 Th1 91.91(13)
Si4 N4 Th1 135.32(10)
C31 N5 Si5 131.26(15)
C31 N5 Th1 95.16(13)
Si5 N5 Th1 133.31(10)
C31 N6 Si6 127.89(16)
C31 N6 Th1 91.68(13)
Si6 N6 Th1 138.71(9)
C1 N7 Th1 177.1(2)
C45 N8 Si8 130.28(16)
C45 N8 Th2 95.29(14)
Si8 N8 Th2 133.65(10)
C45 N9 Si9 126.58(16)
C45 N9 Th2 91.20(13)
Si9 N9 Th2 140.21(10)
C58 N10 Si10 131.99(16)
C58 N10 Th2 95.78(13)
Si10 N10 Th2 132.18(10)
C58 N11 Si11 129.92(16)
C58 N11 Th2 90.80(13)
Si11 N11 Th2 138.28(9)
C71 N12 Si12 131.08(15)
C71 N12 Th2 94.20(13)
Si12 N12 Th2 133.89(9)
C71 N13 Si13 130.28(15)
C71 N13 Th2 91.84(13)
Si13 N13 Th2 136.86(9)
C41 N14 Th2 171.5(2)
N1 Si1 C4 111.19(11)
N1 Si1 C3 112.89(10)
C4 Si1 C3 110.47(12)
N1 Si1 C2 105.47(10)
C4 Si1 C2 108.98(12)
C3 Si1 C2 107.60(11)
N2 Si2 C14 107.60(10)
N2 Si2 C12 110.68(11)
C14 Si2 C12 107.53(12)
N2 Si2 C13 114.33(11)
C14 Si2 C13 105.83(11)
C12 Si2 C13 110.50(12)
N3 Si3 C16 111.23(10)
N3 Si3 C17 114.91(10)
C16 Si3 C17 107.16(12)
N3 Si3 C15 104.13(10)
C16 Si3 C15 110.69(11)
C17 Si3 C15 108.69(11)
N4 Si4 C26 117.32(11)
N4 Si4 C25 108.08(10)
C26 Si4 C25 108.02(13)
N4 Si4 C27 106.08(11)
C26 Si4 C27 107.61(16)
C25 Si4 C27 109.56(13)
N5 Si5 C28 104.26(10)
N5 Si5 C29 113.79(11)
C28 Si5 C29 109.01(12)
N5 Si5 C30 110.99(10)
C28 Si5 C30 109.15(12)
C29 Si5 C30 109.44(12)
N6 Si6 C38 106.23(10)
N6 Si6 C40 114.51(11)
C38 Si6 C40 107.13(12)
N6 Si6 C39 111.43(11)
C38 Si6 C39 107.78(11)
C40 Si6 C39 109.42(13)
N8 Si8 C44 111.35(10)
N8 Si8 C42 104.92(10)
C44 Si8 C42 109.38(12)
N8 Si8 C43 114.30(11)
C44 Si8 C43 108.56(12)
C42 Si8 C43 108.16(12)
N9 Si9 C52 112.69(11)
N9 Si9 C54 107.19(10)
C52 Si9 C54 107.74(14)
N9 Si9 C53 114.54(11)
C52 Si9 C53 108.30(14)
C54 Si9 C53 105.95(14)
N10 Si10 C56 111.92(10)
N10 Si10 C55 104.22(10)
C56 Si10 C55 108.25(12)
N10 Si10 C57 113.93(11)
C56 Si10 C57 108.62(12)
C55 Si10 C57 109.70(11)
N11 Si11 C65 115.36(11)
N11 Si11 C67 108.16(10)
C65 Si11 C67 106.43(13)
N11 Si11 C66 109.59(11)
C65 Si11 C66 109.93(14)
C67 Si11 C66 107.00(13)
N12 Si12 C68 112.49(11)
N12 Si12 C69 104.63(10)
C68 Si12 C69 110.53(13)
N12 Si12 C70 113.48(11)
C68 Si12 C70 108.54(13)
C69 Si12 C70 106.97(13)
N13 Si13 C80 104.31(10)
N13 Si13 C79 111.66(11)
C80 Si13 C79 109.67(15)
N13 Si13 C78 115.20(10)
C80 Si13 C78 107.66(12)
C79 Si13 C78 108.14(14)
N7 Th1 N3 81.30(6)
N7 Th1 N1 81.91(6)
N3 Th1 N1 123.05(6)
N7 Th1 N5 80.80(6)
N3 Th1 N5 113.96(6)
N1 Th1 N5 116.30(6)
N7 Th1 N4 126.45(6)
N3 Th1 N4 54.56(6)
N1 Th1 N4 145.28(6)
N5 Th1 N4 90.34(6)
N7 Th1 N6 122.09(6)
N3 Th1 N6 145.80(6)
N1 Th1 N6 87.21(6)
N5 Th1 N6 54.29(6)
N4 Th1 N6 91.72(6)
N7 Th1 N2 117.57(6)
N3 Th1 N2 88.07(6)
N1 Th1 N2 54.19(6)
N5 Th1 N2 154.10(6)
N4 Th1 N2 92.03(6)
N6 Th1 N2 99.85(6)
N7 Th1 C18 103.29(6)
N3 Th1 C18 27.42(6)
N1 Th1 C18 142.21(6)
N5 Th1 C18 101.44(6)
N4 Th1 C18 27.30(6)
N6 Th1 C18 118.48(6)
N2 Th1 C18 92.22(6)
N7 Th1 C31 100.29(6)
N3 Th1 C31 135.84(6)
N1 Th1 C31 100.61(6)
N5 Th1 C31 27.20(6)
N4 Th1 C31 93.82(6)
N6 Th1 C31 27.33(6)
N2 Th1 C31 126.91(6)
C18 Th1 C31 114.79(6)
N7 Th1 C5 99.59(6)
N3 Th1 C5 105.99(6)
N1 Th1 C5 27.01(6)
N5 Th1 C5 139.53(6)
N4 Th1 C5 119.05(6)
N6 Th1 C5 94.93(6)
N2 Th1 C5 27.21(6)
C18 Th1 C5 117.46(6)
C31 Th1 C5 116.99(6)
N14 Th2 N10 81.72(6)
N14 Th2 N8 81.52(7)
N10 Th2 N8 118.74(6)
N14 Th2 N12 80.38(6)
N10 Th2 N12 114.23(6)
N8 Th2 N12 120.13(6)
N14 Th2 N13 118.83(6)
N10 Th2 N13 149.59(6)
N8 Th2 N13 87.99(6)
N12 Th2 N13 54.28(6)
N14 Th2 N11 123.11(6)
N10 Th2 N11 54.66(6)
N8 Th2 N11 148.32(6)
N12 Th2 N11 86.11(6)
N13 Th2 N11 95.05(6)
N14 Th2 N9 121.82(6)
N10 Th2 N9 88.08(6)
N8 Th2 N9 54.45(6)
N12 Th2 N9 151.68(6)
N13 Th2 N9 97.62(6)
N11 Th2 N9 93.94(6)
N14 Th2 C71 97.52(6)
N10 Th2 C71 138.26(6)
N8 Th2 C71 102.19(6)
N12 Th2 C71 27.35(6)
N13 Th2 C71 27.43(6)
N11 Th2 C71 94.41(6)
N9 Th2 C71 124.95(6)
N14 Th2 C58 101.60(6)
N10 Th2 C58 27.35(6)
N8 Th2 C58 140.28(6)
N12 Th2 C58 99.24(6)
N13 Th2 C58 122.24(6)
N11 Th2 C58 27.48(6)
N9 Th2 C58 93.37(6)
C71 Th2 C58 116.35(6)
N14 Th2 C45 100.88(7)
N10 Th2 C45 102.78(6)
N8 Th2 C45 27.30(6)
N12 Th2 C45 142.64(6)
N13 Th2 C45 95.30(6)
N11 Th2 C45 121.23(6)
N9 Th2 C45 27.32(6)
C71 Th2 C45 118.12(6)
C58 Th2 C45 116.68(6)

loop_
_geom_bond_atom_site_label_1
_geom_bond_atom_site_label_2
_geom_bond_distance
C1 N7 1.146(3)
C1 O1 1.206(3)
C2 Si1 1.868(2)
C2 H2A 0.9800
C2 H2B 0.9800
C2 H2C 0.9800
C3 Si1 1.867(2)
C3 H3A 0.9800
C3 H3B 0.9800
C3 H3C 0.9800
C4 Si1 1.863(3)
C4 H4A 0.9800
C4 H4B 0.9800
C4 H4C 0.9800
C5 N1 1.331(3)
C5 N2 1.333(3)
C5 C6 1.509(3)
C5 Th1 2.914(2)
C6 C7 1.390(3)
C6 C11 1.398(3)
C7 C8 1.386(3)
C7 H7 0.9500
C8 C9 1.385(4)
C8 H8 0.9500
C9 C10 1.380(4)
C9 H9 0.9500
C10 C11 1.393(3)
C10 H10 0.9500
C11 H11 0.9500
C12 Si2 1.868(3)
C12 H12A 0.9800
C12 H12B 0.9800
C12 H12C 0.9800
C13 Si2 1.875(2)
C13 H13A 0.9800
C13 H13B 0.9800
C13 H13C 0.9800
C14 Si2 1.857(2)
C14 H14A 0.9800
C14 H14B 0.9800
C14 H14C 0.9800
C15 Si3 1.874(2)
C15 H15A 0.9800
C15 H15B 0.9800
C15 H15C 0.9800
C16 Si3 1.863(2)
C16 H16A 0.9800
C16 H16B 0.9800
C16 H16C 0.9800
C17 Si3 1.872(2)
C17 H17A 0.9800
C17 H17B 0.9800
C17 H17C 0.9800
C18 N4 1.334(3)
C18 N3 1.345(3)
C18 C19 1.497(3)
C18 Th1 2.908(2)
C19 C24 1.389(3)
C19 C20 1.394(3)
C20 C21 1.390(3)
C20 H20 0.9500
C21 C22 1.381(4)
C21 H21 0.9500
C22 C23 1.386(4)
C22 H22 0.9500
C23 C24 1.385(3)
C23 H23 0.9500
C24 H24 0.9500
C25 Si4 1.860(2)
C25 H25A 0.9800
C25 H25B 0.9800
C25 H25C 0.9800
C26 Si4 1.855(3)
C26 H26A 0.9800
C26 H26B 0.9800
C26 H26C 0.9800
C27 Si4 1.869(3)
C27 H27A 0.9800
C27 H27B 0.9800
C27 H27C 0.9800
C28 Si5 1.866(3)
C28 H28A 0.9800
C28 H28B 0.9800
C28 H28C 0.9800
C29 Si5 1.869(3)
C29 H29A 0.9800
C29 H29B 0.9800
C29 H29C 0.9800
C30 Si5 1.871(3)
C30 H30A 0.9800
C30 H30B 0.9800
C30 H30C 0.9800
C31 N5 1.335(3)
C31 N6 1.336(3)
C31 C32 1.502(3)
C31 Th1 2.909(2)
C32 C37 1.393(3)
C32 C33 1.396(3)
C33 C34 1.386(3)
C33 H33 0.9500
C34 C35 1.383(3)
C34 H34 0.9500
C35 C36 1.388(3)
C35 H35 0.9500
C36 C37 1.392(3)
C36 H36 0.9500
C37 H37 0.9500
C38 Si6 1.864(2)
C38 H38A 0.9800
C38 H38B 0.9800
C38 H38C 0.9800
C39 Si6 1.869(3)
C39 H39A 0.9800
C39 H39B 0.9800
C39 H39C 0.9800
C40 Si6 1.865(3)
C40 H40A 0.9800
C40 H40B 0.9800
C40 H40C 0.9800
C41 N14 1.123(3)
C41 O2 1.209(4)
C42 Si8 1.871(2)
C42 H42A 0.9800
C42 H42B 0.9800
C42 H42C 0.9800
C43 Si8 1.872(3)
C43 H43A 0.9800
C43 H43B 0.9800
C43 H43C 0.9800
C44 Si8 1.867(2)
C44 H44A 0.9800
C44 H44B 0.9800
C44 H44C 0.9800
C45 N9 1.336(3)
C45 N8 1.341(3)
C45 C46 1.500(3)
C45 Th2 2.911(2)
C46 C47 1.392(3)
C46 C51 1.393(3)
C47 C48 1.389(4)
C47 H47 0.9500
C48 C49 1.385(4)
C48 H48 0.9500
C49 C50 1.385(4)
C49 H49 0.9500
C50 C51 1.387(3)
C50 H50 0.9500
C51 H51 0.9500
C52 Si9 1.861(3)
C52 H52A 0.9800
C52 H52B 0.9800
C52 H52C 0.9800
C53 Si9 1.864(3)
C53 H53A 0.9800
C53 H53B 0.9800
C53 H53C 0.9800
C54 Si9 1.863(3)
C54 H54A 0.9800
C54 H54B 0.9800
C54 H54C 0.9800
C55 Si10 1.869(3)
C55 H55A 0.9800
C55 H55B 0.9800
C55 H55C 0.9800
C56 Si10 1.866(3)
C56 H56A 0.9800
C56 H56B 0.9800
C56 H56C 0.9800
C57 Si10 1.870(2)
C57 H57A 0.9800
C57 H57B 0.9800
C57 H57C 0.9800
C58 N10 1.338(3)
C58 N11 1.337(3)
C58 C59 1.507(3)
C58 Th2 2.897(2)
C59 C64 1.389(3)
C59 C60 1.394(3)
C60 C61 1.395(3)
C60 H60 0.9500
C61 C62 1.382(4)
C61 H61 0.9500
C62 C63 1.378(4)
C62 H62 0.9500
C63 C64 1.389(3)
C63 H63 0.9500
C64 H64 0.9500
C65 Si11 1.868(3)
C65 H65A 0.9800
C65 H65B 0.9800
C65 H65C 0.9800
C66 Si11 1.871(3)
C66 H66A 0.9800
C66 H66B 0.9800
C66 H66C 0.9800
C67 Si11 1.869(3)
C67 H67A 0.9800
C67 H67B 0.9800
C67 H67C 0.9800
C68 Si12 1.864(3)
C68 H68A 0.9800
C68 H68B 0.9800
C68 H68C 0.9800
C69 Si12 1.866(2)
C69 H69A 0.9800
C69 H69B 0.9800
C69 H69C 0.9800
C70 Si12 1.869(3)
C70 H70A 0.9800
C70 H70B 0.9800
C70 H70C 0.9800
C71 N12 1.333(3)
C71 N13 1.334(3)
C71 C72 1.505(3)
C71 Th2 2.893(2)
C72 C77 1.384(3)
C72 C73 1.390(3)
C73 C74 1.388(3)
C73 H73 0.9500
C74 C75 1.372(4)
C74 H74 0.9500
C75 C76 1.376(4)
C75 H75 0.9500
C76 C77 1.387(3)
C76 H76 0.9500
C77 H77 0.9500
C78 Si13 1.859(2)
C78 H78A 0.9800
C78 H78B 0.9800
C78 H78C 0.9800
C79 Si13 1.858(3)
C79 H79A 0.9800
C79 H79B 0.9800
C79 H79C 0.9800
C80 Si13 1.857(3)
C80 H80A 0.9800
C80 H80B 0.9800
C80 H80C 0.9800
C81 C82 1.512(4)
C81 H81A 0.9800
C81 H81B 0.9800
C81 H81C 0.9800
C82 C83 1.386(4)
C82 C87 1.387(4)
C83 C84 1.361(5)
C83 H83 0.9500
C84 C85 1.369(6)
C84 H84 0.9500
C85 C86 1.408(6)
C85 H85 0.9500
C86 C87 1.391(5)
C86 H86 0.9500
C87 H87 0.9500
N1 Si1 1.7441(19)
N1 Th1 2.4559(18)
N2 Si2 1.7568(19)
N2 Th1 2.5669(18)
N3 Si3 1.7473(19)
N3 Th1 2.4548(18)
N4 Si4 1.7487(18)
N4 Th1 2.5396(18)
N5 Si5 1.7475(19)
N5 Th1 2.4674(18)
N6 Si6 1.7551(19)
N6 Th1 2.5453(18)
N7 Th1 2.410(2)
N8 Si8 1.756(2)
N8 Th2 2.4635(19)
N9 Si9 1.7659(19)
N9 Th2 2.5587(18)
N10 Si10 1.7513(19)
N10 Th2 2.4383(18)
N11 Si11 1.7470(19)
N11 Th2 2.5513(19)
N12 Si12 1.7511(19)
N12 Th2 2.4722(18)
N13 Si13 1.7524(19)
N13 Th2 2.5249(17)
N14 Th2 2.405(2)
